data_7706825
loop_
_publ_author_name
'Blann, Kevin'
'Bollmann, Annette'
'Brown, Gavin M.'
'Dixon, John T.'
'Elsegood, Mark R. J.'
'Raw, Christopher R.'
'Smith, Martin B.'
'Tenza, Kenny'
'Willemse, J. Alexander'
'Zweni, Pumza'

_publ_section_title
;
 Ethylene oligomerisation chromium catalysts with unsymmetrical PCNP
 ligands.
;
_journal_issue 12
_journal_name_full 'Dalton transactions (Cambridge, England : 2003)'
_journal_page_first 4345
_journal_page_last 4354
_journal_paper_doi 10.1039/d1dt00287b
_journal_volume 50
_journal_year 2021
_chemical_formula_moiety 'C38 H27 Cr N O4 P2'
_chemical_formula_sum 'C38 H27 Cr N O4 P2'
_chemical_formula_weight 675.54
_space_group_crystal_system monoclinic
_space_group_IT_number 14
_space_group_name_Hall '-P 2yn'
_space_group_name_H-M_alt 'P 1 21/n 1'
_atom_sites_solution_hydrogens geom
_atom_sites_solution_primary heavy
_atom_sites_solution_secondary difmap
_audit_creation_method SHELXL-2018/3
_audit_update_record
;
2020-07-21 deposited with the CCDC.	2021-03-03 downloaded from the CCDC.
;
_cell_angle_alpha 90
_cell_angle_beta 101.0381(4)
_cell_angle_gamma 90
_cell_formula_units_Z 4
_cell_length_a 12.1106(4)
_cell_length_b 19.6906(6)
_cell_length_c 13.9703(4)
_cell_measurement_reflns_used 17175
_cell_measurement_temperature 150(2)
_cell_measurement_theta_max 30.56
_cell_measurement_theta_min 2.29
_cell_volume 3269.80(17)
_computing_cell_refinement 'Bruker SAINT'
_computing_data_collection 'Bruker APEX 2'
_computing_data_reduction 'Bruker SAINT'
_computing_molecular_graphics 'Bruker SHELXTL'
_computing_publication_material 'Bruker SHELXTL and local programs'
_computing_structure_refinement 'SHELXL-2018/3 (Sheldrick, 2018)'
_computing_structure_solution 'Bruker SHELXTL'
_diffrn_ambient_temperature 150(2)
_diffrn_measured_fraction_theta_full 0.999
_diffrn_measured_fraction_theta_max 0.996
_diffrn_measurement_device_type 'Bruker APEX 2 CCD diffractometer'
_diffrn_measurement_method '\w rotation with narrow frames'
_diffrn_radiation_monochromator graphite
_diffrn_radiation_type MoK\a
_diffrn_radiation_wavelength 0.71073
_diffrn_reflns_av_R_equivalents 0.0205
_diffrn_reflns_av_unetI/netI 0.0187
_diffrn_reflns_Laue_measured_fraction_full 0.999
_diffrn_reflns_Laue_measured_fraction_max 0.996
_diffrn_reflns_limit_h_max 17
_diffrn_reflns_limit_h_min -17
_diffrn_reflns_limit_k_max 28
_diffrn_reflns_limit_k_min -28
_diffrn_reflns_limit_l_max 19
_diffrn_reflns_limit_l_min -19
_diffrn_reflns_number 38624
_diffrn_reflns_point_group_measured_fraction_full 0.999
_diffrn_reflns_point_group_measured_fraction_max 0.996
_diffrn_reflns_theta_full 25.242
_diffrn_reflns_theta_max 30.559
_diffrn_reflns_theta_min 1.810
_diffrn_source 'fine-focus sealed tube'
_exptl_absorpt_coefficient_mu 0.490
_exptl_absorpt_correction_T_max 0.908
_exptl_absorpt_correction_T_min 0.726
_exptl_absorpt_correction_type multi-scan
_exptl_absorpt_process_details 'SADABS v2007/2, Sheldrick, G. M., (2007)'
_exptl_crystal_colour Yellow
_exptl_crystal_density_diffrn 1.372
_exptl_crystal_density_method 'not measured'
_exptl_crystal_description Block
_exptl_crystal_F_000 1392
_exptl_crystal_recrystallization_method 'Re-crystallisation from solvent: methanol/dichloromethane'
_exptl_crystal_size_max 0.700
_exptl_crystal_size_mid 0.430
_exptl_crystal_size_min 0.200
_refine_diff_density_max 0.430
_refine_diff_density_min -0.499
_refine_diff_density_rms 0.051
_refine_ls_extinction_method none
_refine_ls_goodness_of_fit_ref 1.036
_refine_ls_hydrogen_treatment constr
_refine_ls_matrix_type full
_refine_ls_number_parameters 415
_refine_ls_number_reflns 9988
_refine_ls_number_restraints 0
_refine_ls_restrained_S_all 1.036
_refine_ls_R_factor_all 0.0366
_refine_ls_R_factor_gt 0.0306
_refine_ls_shift/su_max 0.001
_refine_ls_shift/su_mean 0.000
_refine_ls_structure_factor_coef Fsqd
_refine_ls_weighting_details 'w=1/[\s^2^(Fo^2^)+(0.0449P)^2^+1.1089P] where P=(Fo^2^+2Fc^2^)/3'
_refine_ls_weighting_scheme calc
_refine_ls_wR_factor_gt 0.0829
_refine_ls_wR_factor_ref 0.0871
_reflns_Friedel_coverage 0.000
_reflns_number_gt 8718
_reflns_number_total 9988
_reflns_threshold_expression 'I > 2\s(I)'
_cod_data_source_file d1dt00287b1.cif
_cod_data_source_block 5
_cod_depositor_comments 'Adding full bibliography for 7706823--7706826.cif.'
_cod_original_sg_symbol_H-M 'P 21/n'
_cod_database_code 7706825
_shelx_shelxl_version_number 2018/3
_shelx_space_group_comment
; 
The symmetry employed for this shelxl refinement is uniquely defined 
by the following loop, which should always be used as a source of 
symmetry information in preference to the above space-group names. 
They are only intended as comments. 
;
_shelx_estimated_absorpt_t_min 0.726
_shelx_estimated_absorpt_t_max 0.908

loop_
_space_group_symop_operation_xyz
'x, y, z'
'-x+1/2, y+1/2, -z+1/2'
'-x, -y, -z'
'x-1/2, -y-1/2, z-1/2'

loop_
_atom_site_label
_atom_site_type_symbol
_atom_site_fract_x
_atom_site_fract_y
_atom_site_fract_z
_atom_site_U_iso_or_equiv
_atom_site_adp_type
_atom_site_occupancy
_atom_site_site_symmetry_order
_atom_site_calc_flag
_atom_site_refinement_flags_posn
_atom_site_refinement_flags_adp
_atom_site_refinement_flags_occupancy
_atom_site_disorder_assembly
_atom_site_disorder_group
Cr1 Cr 0.45308(2) 0.40280(2) 0.71002(2) 0.01787(5) Uani 1 1 d . . . . .
P1 P 0.59050(2) 0.32775(2) 0.67537(2) 0.01754(6) Uani 1 1 d . . . . .
P2 P 0.60919(2) 0.39913(2) 0.83839(2) 0.01687(6) Uani 1 1 d . . . . .
N1 N 0.69081(7) 0.35315(5) 0.77373(6) 0.01818(17) Uani 1 1 d . . . . .
C1 C 0.37771(10) 0.33380(6) 0.76582(9) 0.0243(2) Uani 1 1 d . . . . .
O1 O 0.32809(9) 0.29412(5) 0.79984(8) 0.0382(2) Uani 1 1 d . . . . .
C2 C 0.52457(9) 0.47576(6) 0.65895(9) 0.0230(2) Uani 1 1 d . . . . .
O2 O 0.56699(8) 0.52111(5) 0.62933(8) 0.0344(2) Uani 1 1 d . . . . .
C3 C 0.35088(11) 0.39471(7) 0.59200(10) 0.0294(3) Uani 1 1 d . . . . .
O3 O 0.28784(10) 0.39047(7) 0.51962(8) 0.0520(3) Uani 1 1 d . . . . .
C4 C 0.36308(10) 0.46419(6) 0.76115(9) 0.0248(2) Uani 1 1 d . . . . .
O4 O 0.30528(8) 0.50197(5) 0.79120(8) 0.0384(2) Uani 1 1 d . . . . .
C5 C 0.81041(9) 0.34199(6) 0.79509(8) 0.0201(2) Uani 1 1 d . . . . .
C6 C 0.85672(11) 0.29434(7) 0.86282(9) 0.0272(2) Uani 1 1 d . . . . .
H6 H 0.809827 0.269669 0.897733 0.033 Uiso 1 1 calc R U . . .
C7 C 0.97410(12) 0.28181(8) 0.88086(10) 0.0346(3) Uani 1 1 d . . . . .
H7 H 1.005616 0.249175 0.928391 0.042 Uiso 1 1 calc R U . . .
C8 C 1.04176(11) 0.31617(8) 0.83058(10) 0.0337(3) Uani 1 1 d . . . . .
H8 H 1.119875 0.306065 0.841711 0.040 Uiso 1 1 calc R U . . .
C9 C 0.99784(10) 0.36681(7) 0.76186(9) 0.0276(2) Uani 1 1 d . . . . .
C10 C 1.06750(12) 0.40348(8) 0.70856(12) 0.0384(3) Uani 1 1 d . . . . .
H10 H 1.145748 0.393813 0.719040 0.046 Uiso 1 1 calc R U . . .
C11 C 1.02394(13) 0.45216(8) 0.64284(13) 0.0425(4) Uani 1 1 d . . . . .
H11 H 1.071349 0.475150 0.606580 0.051 Uiso 1 1 calc R U . . .
C12 C 0.90879(12) 0.46847(7) 0.62854(11) 0.0345(3) Uani 1 1 d . . . . .
H12 H 0.879209 0.503262 0.583813 0.041 Uiso 1 1 calc R U . . .
C13 C 0.83892(10) 0.43442(6) 0.67879(9) 0.0246(2) Uani 1 1 d . . . . .
H13 H 0.761598 0.446438 0.669036 0.030 Uiso 1 1 calc R U . . .
C14 C 0.88031(9) 0.38165(6) 0.74497(8) 0.0214(2) Uani 1 1 d . . . . .
C15 C 0.56688(10) 0.23657(6) 0.68464(8) 0.0228(2) Uani 1 1 d . . . . .
C16 C 0.45985(11) 0.21239(7) 0.64329(10) 0.0296(2) Uani 1 1 d . . . . .
H16 H 0.404272 0.242964 0.611019 0.036 Uiso 1 1 calc R U . . .
C17 C 0.43419(13) 0.14375(8) 0.64909(11) 0.0386(3) Uani 1 1 d . . . . .
H17 H 0.361451 0.127653 0.620314 0.046 Uiso 1 1 calc R U . . .
C18 C 0.51440(16) 0.09887(7) 0.69670(12) 0.0421(4) Uani 1 1 d . . . . .
H18 H 0.496317 0.052188 0.701343 0.051 Uiso 1 1 calc R U . . .
C19 C 0.62070(15) 0.12206(7) 0.73741(12) 0.0397(3) Uani 1 1 d . . . . .
H19 H 0.675688 0.091235 0.769926 0.048 Uiso 1 1 calc R U . . .
C20 C 0.64745(12) 0.19034(6) 0.73095(10) 0.0305(3) Uani 1 1 d . . . . .
H20 H 0.721095 0.205750 0.758212 0.037 Uiso 1 1 calc R U . . .
C21 C 0.65684(9) 0.33166(6) 0.56946(8) 0.0196(2) Uani 1 1 d . . . . .
C22 C 0.61953(11) 0.37890(6) 0.49617(9) 0.0271(2) Uani 1 1 d . . . . .
H22 H 0.557638 0.407600 0.500568 0.033 Uiso 1 1 calc R U . . .
C23 C 0.67258(14) 0.38418(8) 0.41664(10) 0.0371(3) Uani 1 1 d . . . . .
H23 H 0.647025 0.416680 0.367080 0.045 Uiso 1 1 calc R U . . .
C24 C 0.76239(13) 0.34239(8) 0.40921(10) 0.0380(3) Uani 1 1 d . . . . .
H24 H 0.798975 0.346534 0.355107 0.046 Uiso 1 1 calc R U . . .
C25 C 0.79882(12) 0.29443(7) 0.48099(10) 0.0327(3) Uani 1 1 d . . . . .
H25 H 0.860024 0.265405 0.475689 0.039 Uiso 1 1 calc R U . . .
C26 C 0.74632(10) 0.28870(6) 0.56031(9) 0.0251(2) Uani 1 1 d . . . . .
H26 H 0.771169 0.255393 0.608867 0.030 Uiso 1 1 calc R U . . .
C27 C 0.68453(9) 0.47549(6) 0.88662(8) 0.0203(2) Uani 1 1 d . . . . .
C28 C 0.79455(10) 0.47403(6) 0.94101(9) 0.0260(2) Uani 1 1 d . . . . .
H28 H 0.835910 0.432747 0.947861 0.031 Uiso 1 1 calc R U . . .
C29 C 0.84307(11) 0.53299(7) 0.98489(10) 0.0334(3) Uani 1 1 d . . . . .
H29 H 0.917833 0.531978 1.021281 0.040 Uiso 1 1 calc R U . . .
C30 C 0.78283(13) 0.59329(7) 0.97579(12) 0.0391(3) Uani 1 1 d . . . . .
H30 H 0.816537 0.633455 1.005822 0.047 Uiso 1 1 calc R U . . .
C31 C 0.67413(13) 0.59516(7) 0.92327(12) 0.0386(3) Uani 1 1 d . . . . .
H31 H 0.632726 0.636413 0.917855 0.046 Uiso 1 1 calc R U . . .
C32 C 0.62513(11) 0.53647(6) 0.87816(10) 0.0285(2) Uani 1 1 d . . . . .
H32 H 0.550603 0.538051 0.841328 0.034 Uiso 1 1 calc R U . . .
C33 C 0.61011(9) 0.35091(6) 0.95036(8) 0.0203(2) Uani 1 1 d . . . . .
C34 C 0.61895(11) 0.38294(7) 1.04045(9) 0.0272(2) Uani 1 1 d . . . . .
H34 H 0.626290 0.430931 1.044945 0.033 Uiso 1 1 calc R U . . .
C35 C 0.61704(13) 0.34455(8) 1.12406(10) 0.0358(3) Uani 1 1 d . . . . .
H35 H 0.622843 0.366620 1.185295 0.043 Uiso 1 1 calc R U . . .
C36 C 0.60680(12) 0.27492(8) 1.11857(10) 0.0350(3) Uani 1 1 d . . . . .
H36 H 0.606815 0.249127 1.176037 0.042 Uiso 1 1 calc R U . . .
C37 C 0.59645(12) 0.24241(7) 1.02914(10) 0.0329(3) Uani 1 1 d . . . . .
H37 H 0.589083 0.194413 1.025198 0.039 Uiso 1 1 calc R U . . .
C38 C 0.59691(11) 0.28041(6) 0.94537(9) 0.0275(2) Uani 1 1 d . . . . .
H38 H 0.588160 0.258200 0.884016 0.033 Uiso 1 1 calc R U . . .

loop_
_atom_site_aniso_label
_atom_site_aniso_U_11
_atom_site_aniso_U_22
_atom_site_aniso_U_33
_atom_site_aniso_U_23
_atom_site_aniso_U_13
_atom_site_aniso_U_12
Cr1 0.01439(8) 0.02049(9) 0.01855(9) 0.00225(6) 0.00267(6) 0.00035(6)
P1 0.01693(12) 0.01895(12) 0.01626(12) 0.00073(9) 0.00195(9) 0.00001(9)
P2 0.01623(12) 0.01798(12) 0.01643(12) 0.00106(9) 0.00319(9) 0.00031(9)
N1 0.0160(4) 0.0220(4) 0.0163(4) -0.0013(3) 0.0025(3) 0.0012(3)
C1 0.0194(5) 0.0286(6) 0.0250(5) 0.0016(4) 0.0042(4) 0.0009(4)
O1 0.0325(5) 0.0401(5) 0.0445(6) 0.0100(4) 0.0138(4) -0.0070(4)
C2 0.0193(5) 0.0257(5) 0.0237(5) 0.0047(4) 0.0031(4) 0.0052(4)
O2 0.0326(5) 0.0304(5) 0.0413(5) 0.0137(4) 0.0099(4) 0.0010(4)
C3 0.0231(5) 0.0369(7) 0.0270(6) 0.0046(5) 0.0019(4) -0.0027(5)
O3 0.0393(6) 0.0756(9) 0.0338(6) 0.0089(5) -0.0113(5) -0.0139(6)
C4 0.0198(5) 0.0260(5) 0.0286(6) 0.0004(4) 0.0044(4) -0.0018(4)
O4 0.0310(5) 0.0357(5) 0.0507(6) -0.0103(5) 0.0131(4) 0.0029(4)
C5 0.0170(5) 0.0241(5) 0.0180(5) -0.0029(4) 0.0007(4) 0.0034(4)
C6 0.0268(6) 0.0332(6) 0.0203(5) 0.0013(4) 0.0015(4) 0.0083(5)
C7 0.0301(6) 0.0459(8) 0.0240(6) -0.0027(5) -0.0043(5) 0.0168(6)
C8 0.0194(5) 0.0499(8) 0.0290(6) -0.0132(6) -0.0026(4) 0.0107(5)
C9 0.0173(5) 0.0353(6) 0.0298(6) -0.0146(5) 0.0034(4) -0.0007(4)
C10 0.0210(6) 0.0467(8) 0.0500(9) -0.0169(7) 0.0135(6) -0.0069(5)
C11 0.0362(7) 0.0426(8) 0.0548(9) -0.0087(7) 0.0242(7) -0.0139(6)
C12 0.0390(7) 0.0289(6) 0.0390(7) -0.0026(5) 0.0157(6) -0.0081(5)
C13 0.0240(5) 0.0237(5) 0.0269(5) -0.0045(4) 0.0066(4) -0.0027(4)
C14 0.0178(5) 0.0248(5) 0.0215(5) -0.0075(4) 0.0033(4) -0.0007(4)
C15 0.0277(5) 0.0206(5) 0.0206(5) -0.0010(4) 0.0057(4) -0.0023(4)
C16 0.0314(6) 0.0292(6) 0.0275(6) -0.0042(5) 0.0041(5) -0.0059(5)
C17 0.0423(8) 0.0340(7) 0.0398(7) -0.0087(6) 0.0087(6) -0.0164(6)
C18 0.0596(10) 0.0242(6) 0.0437(8) -0.0015(5) 0.0132(7) -0.0130(6)
C19 0.0546(9) 0.0222(6) 0.0415(8) 0.0051(5) 0.0070(7) 0.0001(6)
C20 0.0358(7) 0.0226(5) 0.0318(6) 0.0025(5) 0.0030(5) -0.0009(5)
C21 0.0210(5) 0.0208(5) 0.0168(4) -0.0014(4) 0.0028(4) -0.0005(4)
C22 0.0338(6) 0.0283(6) 0.0200(5) 0.0027(4) 0.0070(4) 0.0079(5)
C23 0.0535(9) 0.0379(7) 0.0232(6) 0.0086(5) 0.0156(6) 0.0131(6)
C24 0.0481(8) 0.0434(8) 0.0273(6) 0.0012(6) 0.0192(6) 0.0077(6)
C25 0.0340(6) 0.0374(7) 0.0292(6) -0.0046(5) 0.0121(5) 0.0084(5)
C26 0.0274(5) 0.0252(5) 0.0222(5) -0.0013(4) 0.0040(4) 0.0040(4)
C27 0.0217(5) 0.0207(5) 0.0187(5) -0.0008(4) 0.0043(4) -0.0021(4)
C28 0.0235(5) 0.0280(6) 0.0254(5) -0.0020(4) 0.0022(4) -0.0006(4)
C29 0.0261(6) 0.0366(7) 0.0343(7) -0.0065(5) -0.0021(5) -0.0058(5)
C30 0.0389(8) 0.0292(7) 0.0456(8) -0.0105(6) -0.0008(6) -0.0085(6)
C31 0.0376(7) 0.0222(6) 0.0522(9) -0.0075(6) -0.0008(6) 0.0001(5)
C32 0.0258(6) 0.0229(5) 0.0343(6) -0.0022(5) -0.0002(5) -0.0004(4)
C33 0.0182(5) 0.0240(5) 0.0192(5) 0.0033(4) 0.0048(4) 0.0012(4)
C34 0.0325(6) 0.0294(6) 0.0211(5) 0.0016(4) 0.0082(4) 0.0006(5)
C35 0.0457(8) 0.0436(8) 0.0196(6) 0.0042(5) 0.0098(5) 0.0000(6)
C36 0.0374(7) 0.0414(7) 0.0273(6) 0.0148(5) 0.0092(5) 0.0016(6)
C37 0.0368(7) 0.0279(6) 0.0362(7) 0.0103(5) 0.0125(5) 0.0011(5)
C38 0.0335(6) 0.0250(5) 0.0256(6) 0.0026(4) 0.0096(5) -0.0012(5)

loop_
_atom_type_symbol
_atom_type_description
_atom_type_scat_dispersion_real
_atom_type_scat_dispersion_imag
_atom_type_scat_source
C C 0.0033 0.0016 'International Tables Vol C Tables 4.2.6.8 and 6.1.1.4'
H H 0.0000 0.0000 'International Tables Vol C Tables 4.2.6.8 and 6.1.1.4'
N N 0.0061 0.0033 'International Tables Vol C Tables 4.2.6.8 and 6.1.1.4'
O O 0.0106 0.0060 'International Tables Vol C Tables 4.2.6.8 and 6.1.1.4'
P P 0.1023 0.0942 'International Tables Vol C Tables 4.2.6.8 and 6.1.1.4'
Cr Cr 0.3209 0.6236 'International Tables Vol C Tables 4.2.6.8 and 6.1.1.4'

loop_
_geom_angle_atom_site_label_1
_geom_angle_atom_site_label_2
_geom_angle_atom_site_label_3
_geom_angle
_geom_angle_site_symmetry_1
_geom_angle_site_symmetry_3
_geom_angle_publ_flag
C4 Cr1 C3 93.23(6) . . ?
C4 Cr1 C2 89.74(5) . . ?
C3 Cr1 C2 90.32(5) . . ?
C4 Cr1 C1 86.78(5) . . ?
C3 Cr1 C1 90.69(5) . . ?
C2 Cr1 C1 176.43(5) . . ?
C4 Cr1 P1 168.69(4) . . ?
C3 Cr1 P1 98.07(4) . . ?
C2 Cr1 P1 90.38(4) . . ?
C1 Cr1 P1 92.87(4) . . ?
C4 Cr1 P2 99.93(4) . . ?
C3 Cr1 P2 166.60(4) . . ?
C2 Cr1 P2 87.23(4) . . ?
C1 Cr1 P2 92.57(4) . . ?
P1 Cr1 P2 68.787(11) . . ?
N1 P1 C21 106.43(5) . . ?
N1 P1 C15 108.94(5) . . ?
C21 P1 C15 101.49(5) . . ?
N1 P1 Cr1 94.14(3) . . ?
C21 P1 Cr1 125.73(4) . . ?
C15 P1 Cr1 118.55(4) . . ?
N1 P2 C27 109.38(5) . . ?
N1 P2 C33 105.44(5) . . ?
C27 P2 C33 101.06(5) . . ?
N1 P2 Cr1 94.30(3) . . ?
C27 P2 Cr1 122.09(4) . . ?
C33 P2 Cr1 122.85(4) . . ?
C5 N1 P2 128.96(7) . . ?
C5 N1 P1 130.43(7) . . ?
P2 N1 P1 100.56(5) . . ?
O1 C1 Cr1 176.78(11) . . ?
O2 C2 Cr1 178.39(11) . . ?
O3 C3 Cr1 179.26(14) . . ?
O4 C4 Cr1 178.49(11) . . ?
C6 C5 C14 120.57(10) . . ?
C6 C5 N1 120.61(11) . . ?
C14 C5 N1 118.82(10) . . ?
C5 C6 C7 120.32(12) . . ?
C5 C6 H6 119.8 . . ?
C7 C6 H6 119.8 . . ?
C8 C7 C6 120.36(12) . . ?
C8 C7 H7 119.8 . . ?
C6 C7 H7 119.8 . . ?
C7 C8 C9 121.09(11) . . ?
C7 C8 H8 119.5 . . ?
C9 C8 H8 119.5 . . ?
C8 C9 C10 121.91(12) . . ?
C8 C9 C14 119.31(12) . . ?
C10 C9 C14 118.78(13) . . ?
C11 C10 C9 121.17(13) . . ?
C11 C10 H10 119.4 . . ?
C9 C10 H10 119.4 . . ?
C10 C11 C12 120.11(13) . . ?
C10 C11 H11 119.9 . . ?
C12 C11 H11 119.9 . . ?
C13 C12 C11 120.46(14) . . ?
C13 C12 H12 119.8 . . ?
C11 C12 H12 119.8 . . ?
C12 C13 C14 121.05(12) . . ?
C12 C13 H13 119.5 . . ?
C14 C13 H13 119.5 . . ?
C13 C14 C9 118.35(11) . . ?
C13 C14 C5 123.46(10) . . ?
C9 C14 C5 118.19(11) . . ?
C16 C15 C20 118.61(11) . . ?
C16 C15 P1 116.81(9) . . ?
C20 C15 P1 124.57(9) . . ?
C17 C16 C15 120.41(13) . . ?
C17 C16 H16 119.8 . . ?
C15 C16 H16 119.8 . . ?
C18 C17 C16 120.22(14) . . ?
C18 C17 H17 119.9 . . ?
C16 C17 H17 119.9 . . ?
C19 C18 C17 119.94(13) . . ?
C19 C18 H18 120.0 . . ?
C17 C18 H18 120.0 . . ?
C18 C19 C20 120.23(14) . . ?
C18 C19 H19 119.9 . . ?
C20 C19 H19 119.9 . . ?
C19 C20 C15 120.58(13) . . ?
C19 C20 H20 119.7 . . ?
C15 C20 H20 119.7 . . ?
C22 C21 C26 118.96(11) . . ?
C22 C21 P1 119.70(9) . . ?
C26 C21 P1 121.33(9) . . ?
C23 C22 C21 120.20(12) . . ?
C23 C22 H22 119.9 . . ?
C21 C22 H22 119.9 . . ?
C24 C23 C22 120.39(13) . . ?
C24 C23 H23 119.8 . . ?
C22 C23 H23 119.8 . . ?
C23 C24 C25 119.78(12) . . ?
C23 C24 H24 120.1 . . ?
C25 C24 H24 120.1 . . ?
C26 C25 C24 120.22(12) . . ?
C26 C25 H25 119.9 . . ?
C24 C25 H25 119.9 . . ?
C25 C26 C21 120.42(11) . . ?
C25 C26 H26 119.8 . . ?
C21 C26 H26 119.8 . . ?
C32 C27 C28 119.03(11) . . ?
C32 C27 P2 117.81(9) . . ?
C28 C27 P2 122.74(9) . . ?
C29 C28 C27 119.98(12) . . ?
C29 C28 H28 120.0 . . ?
C27 C28 H28 120.0 . . ?
C30 C29 C28 120.29(12) . . ?
C30 C29 H29 119.9 . . ?
C28 C29 H29 119.9 . . ?
C31 C30 C29 120.22(12) . . ?
C31 C30 H30 119.9 . . ?
C29 C30 H30 119.9 . . ?
C30 C31 C32 119.93(13) . . ?
C30 C31 H31 120.0 . . ?
C32 C31 H31 120.0 . . ?
C27 C32 C31 120.54(12) . . ?
C27 C32 H32 119.7 . . ?
C31 C32 H32 119.7 . . ?
C34 C33 C38 118.88(11) . . ?
C34 C33 P2 121.64(9) . . ?
C38 C33 P2 119.43(9) . . ?
C33 C34 C35 120.01(12) . . ?
C33 C34 H34 120.0 . . ?
C35 C34 H34 120.0 . . ?
C36 C35 C34 120.56(13) . . ?
C36 C35 H35 119.7 . . ?
C34 C35 H35 119.7 . . ?
C35 C36 C37 120.05(12) . . ?
C35 C36 H36 120.0 . . ?
C37 C36 H36 120.0 . . ?
C36 C37 C38 119.70(13) . . ?
C36 C37 H37 120.2 . . ?
C38 C37 H37 120.2 . . ?
C37 C38 C33 120.77(12) . . ?
C37 C38 H38 119.6 . . ?
C33 C38 H38 119.6 . . ?

loop_
_geom_bond_atom_site_label_1
_geom_bond_atom_site_label_2
_geom_bond_distance
_geom_bond_site_symmetry_2
_geom_bond_publ_flag
Cr1 C4 1.8594(12) . ?
Cr1 C3 1.8694(13) . ?
Cr1 C2 1.8865(12) . ?
Cr1 C1 1.8867(12) . ?
Cr1 P1 2.3445(3) . ?
Cr1 P2 2.3447(3) . ?
P1 N1 1.7248(9) . ?
P1 C21 1.8154(11) . ?
P1 C15 1.8265(12) . ?
P2 N1 1.7189(9) . ?
P2 C27 1.8198(11) . ?
P2 C33 1.8280(11) . ?
N1 C5 1.4387(13) . ?
C1 O1 1.1430(15) . ?
C2 O2 1.1463(15) . ?
C3 O3 1.1474(16) . ?
C4 O4 1.1543(15) . ?
C5 C6 1.3736(16) . ?
C5 C14 1.4296(16) . ?
C6 C7 1.4170(17) . ?
C6 H6 0.9500 . ?
C7 C8 1.358(2) . ?
C7 H7 0.9500 . ?
C8 C9 1.415(2) . ?
C8 H8 0.9500 . ?
C9 C10 1.424(2) . ?
C9 C14 1.4277(15) . ?
C10 C11 1.362(2) . ?
C10 H10 0.9500 . ?
C11 C12 1.407(2) . ?
C11 H11 0.9500 . ?
C12 C13 1.3733(17) . ?
C12 H12 0.9500 . ?
C13 C14 1.4172(17) . ?
C13 H13 0.9500 . ?
C15 C16 1.3978(17) . ?
C15 C20 1.3992(17) . ?
C16 C17 1.3926(19) . ?
C16 H16 0.9500 . ?
C17 C18 1.385(2) . ?
C17 H17 0.9500 . ?
C18 C19 1.382(2) . ?
C18 H18 0.9500 . ?
C19 C20 1.3899(18) . ?
C19 H19 0.9500 . ?
C20 H20 0.9500 . ?
C21 C22 1.3932(16) . ?
C21 C26 1.3998(16) . ?
C22 C23 1.3897(18) . ?
C22 H22 0.9500 . ?
C23 C24 1.384(2) . ?
C23 H23 0.9500 . ?
C24 C25 1.387(2) . ?
C24 H24 0.9500 . ?
C25 C26 1.3838(17) . ?
C25 H25 0.9500 . ?
C26 H26 0.9500 . ?
C27 C32 1.3931(16) . ?
C27 C28 1.4021(16) . ?
C28 C29 1.3896(18) . ?
C28 H28 0.9500 . ?
C29 C30 1.387(2) . ?
C29 H29 0.9500 . ?
C30 C31 1.379(2) . ?
C30 H30 0.9500 . ?
C31 C32 1.3935(18) . ?
C31 H31 0.9500 . ?
C32 H32 0.9500 . ?
C33 C34 1.3936(16) . ?
C33 C38 1.3975(16) . ?
C34 C35 1.3952(17) . ?
C34 H34 0.9500 . ?
C35 C36 1.378(2) . ?
C35 H35 0.9500 . ?
C36 C37 1.388(2) . ?
C36 H36 0.9500 . ?
C37 C38 1.3898(17) . ?
C37 H37 0.9500 . ?
C38 H38 0.9500 . ?

loop_
_geom_hbond_atom_site_label_D
_geom_hbond_atom_site_label_H
_geom_hbond_atom_site_label_A
_geom_hbond_distance_DH
_geom_hbond_distance_HA
_geom_hbond_distance_DA
_geom_hbond_angle_DHA
_geom_hbond_site_symmetry_A
_geom_hbond_publ_flag
C22 H22 O2 0.95 2.55 3.2458(16) 130.4 3_666 yes
C34 H34 O4 0.95 2.64 3.2682(17) 124.5 3_667 yes

loop_
_geom_torsion_atom_site_label_1
_geom_torsion_atom_site_label_2
_geom_torsion_atom_site_label_3
_geom_torsion_atom_site_label_4
_geom_torsion
_geom_torsion_site_symmetry_1
_geom_torsion_site_symmetry_2
_geom_torsion_site_symmetry_3
_geom_torsion_site_symmetry_4
_geom_torsion_publ_flag
C27 P2 N1 C5 38.67(11) . . . . ?
C33 P2 N1 C5 -69.28(10) . . . . ?
Cr1 P2 N1 C5 164.91(9) . . . . ?
C27 P2 N1 P1 -139.05(5) . . . . ?
C33 P2 N1 P1 113.00(5) . . . . ?
Cr1 P2 N1 P1 -12.81(4) . . . . ?
C21 P1 N1 C5 -35.68(11) . . . . ?
C15 P1 N1 C5 73.03(11) . . . . ?
Cr1 P1 N1 C5 -164.87(9) . . . . ?
C21 P1 N1 P2 141.99(5) . . . . ?
C15 P1 N1 P2 -109.30(5) . . . . ?
Cr1 P1 N1 P2 12.81(4) . . . . ?
P2 N1 C5 C6 79.46(14) . . . . ?
P1 N1 C5 C6 -103.49(12) . . . . ?
P2 N1 C5 C14 -100.20(11) . . . . ?
P1 N1 C5 C14 76.85(13) . . . . ?
C14 C5 C6 C7 -2.73(18) . . . . ?
N1 C5 C6 C7 177.62(11) . . . . ?
C5 C6 C7 C8 -0.8(2) . . . . ?
C6 C7 C8 C9 2.3(2) . . . . ?
C7 C8 C9 C10 179.89(13) . . . . ?
C7 C8 C9 C14 -0.30(19) . . . . ?
C8 C9 C10 C11 -179.86(14) . . . . ?
C14 C9 C10 C11 0.3(2) . . . . ?
C9 C10 C11 C12 1.8(2) . . . . ?
C10 C11 C12 C13 -1.6(2) . . . . ?
C11 C12 C13 C14 -0.9(2) . . . . ?
C12 C13 C14 C9 3.00(17) . . . . ?
C12 C13 C14 C5 -176.39(11) . . . . ?
C8 C9 C14 C13 177.48(11) . . . . ?
C10 C9 C14 C13 -2.70(16) . . . . ?
C8 C9 C14 C5 -3.09(16) . . . . ?
C10 C9 C14 C5 176.72(11) . . . . ?
C6 C5 C14 C13 -176.00(11) . . . . ?
N1 C5 C14 C13 3.66(16) . . . . ?
C6 C5 C14 C9 4.61(16) . . . . ?
N1 C5 C14 C9 -175.73(10) . . . . ?
N1 P1 C15 C16 150.90(9) . . . . ?
C21 P1 C15 C16 -97.08(10) . . . . ?
Cr1 P1 C15 C16 45.02(11) . . . . ?
N1 P1 C15 C20 -28.21(12) . . . . ?
C21 P1 C15 C20 83.81(11) . . . . ?
Cr1 P1 C15 C20 -134.09(10) . . . . ?
C20 C15 C16 C17 0.58(19) . . . . ?
P1 C15 C16 C17 -178.58(11) . . . . ?
C15 C16 C17 C18 0.5(2) . . . . ?
C16 C17 C18 C19 -0.9(2) . . . . ?
C17 C18 C19 C20 0.1(2) . . . . ?
C18 C19 C20 C15 1.0(2) . . . . ?
C16 C15 C20 C19 -1.4(2) . . . . ?
P1 C15 C20 C19 177.74(11) . . . . ?
N1 P1 C21 C22 -113.45(10) . . . . ?
C15 P1 C21 C22 132.64(10) . . . . ?
Cr1 P1 C21 C22 -5.69(12) . . . . ?
N1 P1 C21 C26 65.58(10) . . . . ?
C15 P1 C21 C26 -48.32(11) . . . . ?
Cr1 P1 C21 C26 173.34(8) . . . . ?
C26 C21 C22 C23 -1.61(19) . . . . ?
P1 C21 C22 C23 177.45(11) . . . . ?
C21 C22 C23 C24 0.4(2) . . . . ?
C22 C23 C24 C25 0.7(2) . . . . ?
C23 C24 C25 C26 -0.6(2) . . . . ?
C24 C25 C26 C21 -0.7(2) . . . . ?
C22 C21 C26 C25 1.78(18) . . . . ?
P1 C21 C26 C25 -177.27(10) . . . . ?
N1 P2 C27 C32 135.40(9) . . . . ?
C33 P2 C27 C32 -113.72(10) . . . . ?
Cr1 P2 C27 C32 27.08(11) . . . . ?
N1 P2 C27 C28 -52.07(11) . . . . ?
C33 P2 C27 C28 58.81(11) . . . . ?
Cr1 P2 C27 C28 -160.38(8) . . . . ?
C32 C27 C28 C29 -0.48(18) . . . . ?
P2 C27 C28 C29 -172.93(10) . . . . ?
C27 C28 C29 C30 0.5(2) . . . . ?
C28 C29 C30 C31 0.2(2) . . . . ?
C29 C30 C31 C32 -0.8(3) . . . . ?
C28 C27 C32 C31 -0.2(2) . . . . ?
P2 C27 C32 C31 172.65(12) . . . . ?
C30 C31 C32 C27 0.8(2) . . . . ?
N1 P2 C33 C34 139.17(10) . . . . ?
C27 P2 C33 C34 25.29(11) . . . . ?
Cr1 P2 C33 C34 -115.12(9) . . . . ?
N1 P2 C33 C38 -43.56(10) . . . . ?
C27 P2 C33 C38 -157.43(10) . . . . ?
Cr1 P2 C33 C38 62.16(10) . . . . ?
C38 C33 C34 C35 1.39(19) . . . . ?
P2 C33 C34 C35 178.68(10) . . . . ?
C33 C34 C35 C36 0.2(2) . . . . ?
C34 C35 C36 C37 -1.0(2) . . . . ?
C35 C36 C37 C38 0.2(2) . . . . ?
C36 C37 C38 C33 1.4(2) . . . . ?
C34 C33 C38 C37 -2.19(18) . . . . ?
P2 C33 C38 C37 -179.54(10) . . . . ?
